data_7201942
loop_
_publ_author_name
'Hu, Yawei'
'Li, Guanghua'
'Liu, Xiaomin'
'Hu, Bin'
'Bi, Minghui'
'Gao, Lu'
'Shi, Zhan'
'Feng, Shouhua'

_publ_section_title
;
 Hydrothermal synthesis and characterization of metal--organic networks
 with helical units in a mixed ligand system
;
_journal_issue 7
_journal_name_full CrystEngComm
_journal_page_first 888
_journal_paper_doi 10.1039/b800255j
_journal_volume 10
_journal_year 2008
_chemical_formula_moiety 'C27 H24 Co N2 O6'
_chemical_formula_sum 'C27 H24 Co N2 O6'
_chemical_formula_weight 531.41
_chemical_melting_point ?
_chemical_name_systematic
;
?
;
_space_group_IT_number 70
_symmetry_cell_setting orthorhombic
_symmetry_space_group_name_Hall '-F 2uv 2vw'
_symmetry_space_group_name_H-M 'F d d d :2'
_atom_sites_solution_hydrogens geom
_atom_sites_solution_primary direct
_atom_sites_solution_secondary difmap
_audit_creation_method SHELXL-97
_cell_angle_alpha 90.00
_cell_angle_beta 90.00
_cell_angle_gamma 90.00
_cell_formula_units_Z 16
_cell_length_a 13.979(3)
_cell_length_b 19.700(5)
_cell_length_c 36.094(9)
_cell_measurement_reflns_used 2186
_cell_measurement_temperature 293(2)
_cell_measurement_theta_max 25.19
_cell_measurement_theta_min 1.87
_cell_volume 9940(4)
_computing_cell_refinement 'Bruker SMART'
_computing_data_collection 'Bruker SMART'
_computing_data_reduction 'Bruker SAINT'
_computing_molecular_graphics SHELXP-97
_computing_publication_material SHELXTL
_computing_structure_refinement 'SHELXL-97 (Sheldrick, 1997)'
_computing_structure_solution 'SHELXS-97 (Sheldrick, 1990)'
_diffrn_ambient_temperature 293(2)
_diffrn_detector_area_resol_mean 9.00cm
_diffrn_measured_fraction_theta_full 0.971
_diffrn_measured_fraction_theta_max 0.971
_diffrn_measurement_device_type 'CCD area detector'
_diffrn_measurement_method 'phi and omega scans'
_diffrn_radiation_monochromator graphite
_diffrn_radiation_source 'fine-focus sealed tube'
_diffrn_radiation_type MoK\a
_diffrn_radiation_wavelength 0.71073
_diffrn_reflns_av_R_equivalents 0.0749
_diffrn_reflns_av_sigmaI/netI 0.0509
_diffrn_reflns_limit_h_max 16
_diffrn_reflns_limit_h_min -16
_diffrn_reflns_limit_k_max 23
_diffrn_reflns_limit_k_min -20
_diffrn_reflns_limit_l_max 35
_diffrn_reflns_limit_l_min -42
_diffrn_reflns_number 13070
_diffrn_reflns_theta_full 25.19
_diffrn_reflns_theta_max 25.19
_diffrn_reflns_theta_min 1.87
_diffrn_standards_decay_% 0
_diffrn_standards_interval_count 0
_diffrn_standards_interval_time .
_diffrn_standards_number 0
_exptl_absorpt_coefficient_mu 0.736
_exptl_absorpt_correction_T_max 0.8511
_exptl_absorpt_correction_T_min 0.8042
_exptl_absorpt_correction_type empirical
_exptl_absorpt_process_details SADABS
_exptl_crystal_colour red
_exptl_crystal_density_diffrn 1.420
_exptl_crystal_density_meas ?
_exptl_crystal_density_method 'not measured'
_exptl_crystal_description block
_exptl_crystal_F_000 4400
_exptl_crystal_size_max 0.29
_exptl_crystal_size_mid 0.24
_exptl_crystal_size_min 0.21
_refine_diff_density_max 0.849
_refine_diff_density_min -0.808
_refine_diff_density_rms 0.101
_refine_ls_extinction_method none
_refine_ls_goodness_of_fit_ref 1.035
_refine_ls_hydrogen_treatment constr
_refine_ls_matrix_type full
_refine_ls_number_parameters 143
_refine_ls_number_reflns 2186
_refine_ls_number_restraints 12
_refine_ls_restrained_S_all 1.050
_refine_ls_R_factor_all 0.1499
_refine_ls_R_factor_gt 0.0992
_refine_ls_shift/su_max 0.000
_refine_ls_shift/su_mean 0.000
_refine_ls_structure_factor_coef Fsqd
_refine_ls_weighting_details 'calc w=1/[\s^2^(Fo^2^)+(0.1630P)^2^+87.1822P] where P=(Fo^2^+2Fc^2^)/3'
_refine_ls_weighting_scheme calc
_refine_ls_wR_factor_gt 0.2565
_refine_ls_wR_factor_ref 0.3002
_reflns_number_gt 1342
_reflns_number_total 2186
_reflns_threshold_expression >2sigma(I)
_cod_data_source_file b800255j.txt
_cod_data_source_block compound2
_cod_depositor_comments
;
The following automatic conversions were performed:
'_symmetry_cell_setting' value 'Orthorhombic' changed to 'orthorhombic'
according to '/home/saulius/struct/CIF-dictionaries/cif_core.dic'
dictionary named 'cif_core.dic' version 2.4.1 from 2010-06-29.

Automatic conversion script
Id: cif_fix_enum 1527 2010-12-29 10:47:43Z saulius 

The following automatic conversions were performed:

'_chemical_melting_point' value 'not measured' was changed to '?' -
the value is undefined or not given.

Automatic conversion script
Id: cif_fix_values 1646 2011-03-28 12:23:43Z adriana 

The following automatic conversions were performed:

'_exptl_crystal_density_meas' value 'none' was changed to '?' - the
value is perceived as not measured.

Automatic conversion script
Id: cif_fix_values 3008 2015-01-20 13:52:24Z robertas 
;
_cod_original_sg_symbol_H-M Fddd
_cod_database_code 7201942

loop_
_symmetry_equiv_pos_as_xyz
'x, y, z'
'-x+3/4, -y+3/4, z'
'-x+3/4, y, -z+3/4'
'x, -y+3/4, -z+3/4'
'x, y+1/2, z+1/2'
'-x+3/4, -y+5/4, z+1/2'
'-x+3/4, y+1/2, -z+5/4'
'x, -y+5/4, -z+5/4'
'x+1/2, y, z+1/2'
'-x+5/4, -y+3/4, z+1/2'
'-x+5/4, y, -z+5/4'
'x+1/2, -y+3/4, -z+5/4'
'x+1/2, y+1/2, z'
'-x+5/4, -y+5/4, z'
'-x+5/4, y+1/2, -z+3/4'
'x+1/2, -y+5/4, -z+3/4'
'-x, -y, -z'
'x-3/4, y-3/4, -z'
'x-3/4, -y, z-3/4'
'-x, y-3/4, z-3/4'
'-x, -y+1/2, -z+1/2'
'x-3/4, y-1/4, -z+1/2'
'x-3/4, -y+1/2, z-1/4'
'-x, y-1/4, z-1/4'
'-x+1/2, -y, -z+1/2'
'x-1/4, y-3/4, -z+1/2'
'x-1/4, -y, z-1/4'
'-x+1/2, y-3/4, z-1/4'
'-x+1/2, -y+1/2, -z'
'x-1/4, y-1/4, -z'
'x-1/4, -y+1/2, z-3/4'
'-x+1/2, y-1/4, z-3/4'

loop_
_atom_site_label
_atom_site_type_symbol
_atom_site_fract_x
_atom_site_fract_y
_atom_site_fract_z
_atom_site_U_iso_or_equiv
_atom_site_adp_type
_atom_site_occupancy
_atom_site_symmetry_multiplicity
_atom_site_calc_flag
_atom_site_refinement_flags
_atom_site_disorder_assembly
_atom_site_disorder_group
Co1 Co 0.6250 0.6250 0.41717(4) 0.0572(6) Uani 1 2 d S . .
O1 O 0.1250 0.6250 0.5321(2) 0.086(3) Uani 1 2 d S . .
O2 O 0.4917(4) 0.6681(3) 0.43038(17) 0.0733(15) Uani 1 1 d . . .
O3 O 0.5356(4) 0.5773(3) 0.46072(16) 0.0748(15) Uani 1 1 d . . .
O1W O 0.3750 0.7426(8) 0.3750 0.153(5) Uani 1 2 d S . .
N1 N 0.5781(5) 0.5550(3) 0.37786(19) 0.0634(16) Uani 1 1 d . . .
C1 C 0.2100(5) 0.6245(5) 0.5112(2) 0.070(2) Uani 1 1 d . . .
C2 C 0.2268(6) 0.6704(5) 0.4844(3) 0.074(2) Uani 1 1 d . . .
H2 H 0.1797 0.7016 0.4779 0.140 Uiso 1 1 calc . . .
C3 C 0.3137(6) 0.6712(4) 0.4665(3) 0.072(2) Uani 1 1 d . . .
H3 H 0.3255 0.7033 0.4482 0.140 Uiso 1 1 calc . . .
C4 C 0.3839(5) 0.6243(4) 0.4756(2) 0.0626(18) Uani 1 1 d . . .
C5 C 0.3647(5) 0.5769(4) 0.5031(2) 0.0671(19) Uani 1 1 d . . .
H5 H 0.4107 0.5448 0.5093 0.140 Uiso 1 1 calc . . .
C6 C 0.2785(6) 0.5769(5) 0.5212(2) 0.076(2) Uani 1 1 d . . .
H6 H 0.2660 0.5456 0.5398 0.140 Uiso 1 1 calc . . .
C7 C 0.4751(5) 0.6229(4) 0.4549(2) 0.0608(18) Uani 1 1 d . . .
C8 C 0.6197(10) 0.5020(8) 0.3670(5) 0.137(4) Uani 1 1 d . . .
H8 H 0.6784 0.4910 0.3775 0.140 Uiso 1 1 calc . . .
C9 C 0.5826(8) 0.4592(6) 0.3403(4) 0.111(3) Uani 1 1 d U . .
H9 H 0.6223 0.4258 0.3305 0.140 Uiso 1 1 calc . . .
C10 C 0.4955(8) 0.4631(7) 0.3282(4) 0.111(3) Uani 1 1 d U . .
C11 C 0.4509(9) 0.5169(7) 0.3387(5) 0.137(4) Uani 1 1 d . . .
H11 H 0.3886 0.5253 0.3309 0.140 Uiso 1 1 calc . . .
C12 C 0.4988(13) 0.5626(6) 0.3622(4) 0.133(3) Uani 1 1 d . . .
H12 H 0.4678 0.6036 0.3666 0.140 Uiso 1 1 calc . . .
C13 C 0.4512(11) 0.4163(6) 0.3000(4) 0.133(3) Uani 1 1 d . . .
H13A H 0.4992 0.3864 0.2895 0.140 Uiso 1 1 calc . . .
H13B H 0.4221 0.4422 0.2801 0.140 Uiso 1 1 calc . . .
C14 C 0.3750 0.3750 0.3209(6) 0.133(3) Uani 1 2 d S . .
H14A H 0.3412 0.4064 0.3369 0.140 Uiso 0.50 1 calc P . .
H14B H 0.4088 0.3436 0.3369 0.140 Uiso 0.50 1 calc P . .

loop_
_atom_site_aniso_label
_atom_site_aniso_U_11
_atom_site_aniso_U_22
_atom_site_aniso_U_33
_atom_site_aniso_U_23
_atom_site_aniso_U_13
_atom_site_aniso_U_12
Co1 0.0445(8) 0.0608(9) 0.0665(10) 0.000 0.000 -0.0053(6)
O1 0.046(4) 0.152(8) 0.059(4) 0.000 0.000 -0.010(5)
O2 0.059(3) 0.073(3) 0.088(4) 0.009(3) 0.012(3) -0.001(3)
O3 0.055(3) 0.088(4) 0.082(4) 0.014(3) 0.004(3) 0.009(3)
O1W 0.152(12) 0.136(10) 0.172(13) 0.000 -0.034(10) 0.000
N1 0.054(3) 0.065(4) 0.071(4) 0.001(3) -0.011(3) -0.012(3)
C1 0.051(4) 0.096(6) 0.064(5) -0.002(5) -0.002(4) -0.011(4)
C2 0.057(5) 0.080(5) 0.085(6) 0.007(5) -0.008(4) -0.002(4)
C3 0.059(5) 0.073(5) 0.082(5) 0.006(4) 0.009(4) -0.005(4)
C4 0.052(4) 0.065(4) 0.072(5) -0.001(4) 0.000(3) -0.008(4)
C5 0.056(4) 0.079(5) 0.066(4) 0.004(4) 0.000(4) -0.004(4)
C6 0.058(5) 0.103(6) 0.066(5) 0.009(5) -0.006(4) -0.016(4)
C7 0.058(4) 0.063(4) 0.062(4) 0.004(4) 0.001(3) -0.005(4)
C8 0.101(6) 0.135(7) 0.174(10) -0.055(7) -0.061(6) 0.005(6)
C9 0.083(4) 0.125(5) 0.125(5) -0.050(4) 0.008(4) -0.013(4)
C10 0.083(4) 0.125(5) 0.125(5) -0.050(4) 0.008(4) -0.013(4)
C11 0.101(6) 0.135(7) 0.174(10) -0.055(7) -0.061(6) 0.005(6)
C12 0.168(9) 0.092(5) 0.138(7) -0.012(5) -0.051(7) -0.032(5)
C13 0.168(9) 0.092(5) 0.138(7) -0.012(5) -0.051(7) -0.032(5)
C14 0.168(9) 0.092(5) 0.138(7) -0.012(5) -0.051(7) -0.032(5)

loop_
_atom_type_symbol
_atom_type_description
_atom_type_scat_dispersion_real
_atom_type_scat_dispersion_imag
_atom_type_scat_source
C C 0.0033 0.0016 'International Tables Vol C Tables 4.2.6.8 and 6.1.1.4'
H H 0.0000 0.0000 'International Tables Vol C Tables 4.2.6.8 and 6.1.1.4'
N N 0.0061 0.0033 'International Tables Vol C Tables 4.2.6.8 and 6.1.1.4'
O O 0.0106 0.0060 'International Tables Vol C Tables 4.2.6.8 and 6.1.1.4'
Co Co 0.3494 0.9721 'International Tables Vol C Tables 4.2.6.8 and 6.1.1.4'

loop_
_geom_angle_atom_site_label_1
_geom_angle_atom_site_label_2
_geom_angle_atom_site_label_3
_geom_angle
_geom_angle_site_symmetry_1
_geom_angle_site_symmetry_3
_geom_angle_publ_flag
N1 Co1 N1 94.2(4) . 14 ?
N1 Co1 O2 99.6(2) . 14 ?
N1 Co1 O2 98.2(3) 14 14 ?
N1 Co1 O2 98.2(3) . . ?
N1 Co1 O2 99.6(2) 14 . ?
O2 Co1 O2 153.8(3) 14 . ?
N1 Co1 O3 160.1(2) . 14 ?
N1 Co1 O3 91.4(2) 14 14 ?
O2 Co1 O3 60.7(2) 14 14 ?
O2 Co1 O3 99.6(2) . 14 ?
N1 Co1 O3 91.4(2) . . ?
N1 Co1 O3 160.1(2) 14 . ?
O2 Co1 O3 99.6(2) 14 . ?
O2 Co1 O3 60.7(2) . . ?
O3 Co1 O3 89.7(3) 14 . ?
N1 Co1 C7 130.2(3) . 14 ?
N1 Co1 C7 95.5(3) 14 14 ?
O2 Co1 C7 30.7(2) 14 14 ?
O2 Co1 C7 127.8(3) . 14 ?
O3 Co1 C7 30.0(2) 14 14 ?
O3 Co1 C7 95.4(2) . 14 ?
N1 Co1 C7 95.5(3) . . ?
N1 Co1 C7 130.2(3) 14 . ?
O2 Co1 C7 127.8(3) 14 . ?
O2 Co1 C7 30.7(2) . . ?
O3 Co1 C7 95.4(2) 14 . ?
O3 Co1 C7 30.0(2) . . ?
C7 Co1 C7 114.0(4) 14 . ?
C1 O1 C1 115.0(8) . 14_455 ?
C7 O2 Co1 92.1(5) . . ?
C7 O3 Co1 87.6(5) . . ?
C12 N1 C8 111.5(10) . . ?
C12 N1 Co1 120.4(8) . . ?
C8 N1 Co1 128.0(7) . . ?
C2 C1 C6 121.3(8) . . ?
C2 C1 O1 122.0(8) . . ?
C6 C1 O1 116.6(7) . . ?
C1 C2 C3 119.9(8) . . ?
C1 C2 H2 120.0 . . ?
C3 C2 H2 120.0 . . ?
C2 C3 C4 120.4(8) . . ?
C2 C3 H3 119.8 . . ?
C4 C3 H3 119.8 . . ?
C3 C4 C5 118.8(7) . . ?
C3 C4 C7 120.1(7) . . ?
C5 C4 C7 121.0(7) . . ?
C6 C5 C4 120.6(8) . . ?
C6 C5 H5 119.7 . . ?
C4 C5 H5 119.7 . . ?
C5 C6 C1 119.0(8) . . ?
C5 C6 H6 120.5 . . ?
C1 C6 H6 120.5 . . ?
O3 C7 O2 119.6(7) . . ?
O3 C7 C4 120.8(7) . . ?
O2 C7 C4 119.7(7) . . ?
O3 C7 Co1 62.4(4) . . ?
O2 C7 Co1 57.2(4) . . ?
C4 C7 Co1 176.7(6) . . ?
N1 C8 C9 123.4(11) . . ?
N1 C8 H8 118.3 . . ?
C9 C8 H8 118.3 . . ?
C10 C9 C8 123.4(12) . . ?
C10 C9 H9 118.3 . . ?
C8 C9 H9 118.3 . . ?
C11 C10 C9 113.9(11) . . ?
C11 C10 C13 120.3(12) . . ?
C9 C10 C13 125.2(12) . . ?
C10 C11 C12 118.3(12) . . ?
C10 C11 H11 120.8 . . ?
C12 C11 H11 120.8 . . ?
N1 C12 C11 128.1(14) . . ?
N1 C12 H12 116.0 . . ?
C11 C12 H12 116.0 . . ?
C10 C13 C14 106.2(13) . . ?
C10 C13 H13A 110.5 . . ?
C14 C13 H13A 110.5 . . ?
C10 C13 H13B 110.5 . . ?
C14 C13 H13B 110.5 . . ?
H13A C13 H13B 108.7 . . ?
C13 C14 C13 121.4(17) . 2 ?
C13 C14 H14A 107.0 . . ?
C13 C14 H14A 107.0 2 . ?
C13 C14 H14B 107.0 . . ?
C13 C14 H14B 107.0 2 . ?
H14A C14 H14B 106.7 . . ?

loop_
_geom_bond_atom_site_label_1
_geom_bond_atom_site_label_2
_geom_bond_distance
_geom_bond_site_symmetry_2
_geom_bond_publ_flag
Co1 N1 2.084(6) . ?
Co1 N1 2.084(6) 14 ?
Co1 O2 2.102(5) 14 ?
Co1 O2 2.102(5) . ?
Co1 O3 2.218(6) 14 ?
Co1 O3 2.218(6) . ?
Co1 C7 2.500(8) 14 ?
Co1 C7 2.500(8) . ?
O1 C1 1.408(9) . ?
O1 C1 1.408(9) 14_455 ?
O2 C7 1.277(9) . ?
O3 C7 1.252(9) . ?
N1 C12 1.254(16) . ?
N1 C8 1.258(15) . ?
C1 C2 1.346(12) . ?
C1 C6 1.387(13) . ?
C2 C3 1.376(12) . ?
C2 H2 0.9300 . ?
C3 C4 1.387(12) . ?
C3 H3 0.9300 . ?
C4 C5 1.390(11) . ?
C4 C7 1.479(11) . ?
C5 C6 1.370(11) . ?
C5 H5 0.9300 . ?
C6 H6 0.9300 . ?
C8 C9 1.382(16) . ?
C8 H8 0.9300 . ?
C9 C10 1.296(16) . ?
C9 H9 0.9300 . ?
C10 C11 1.286(17) . ?
C10 C13 1.507(16) . ?
C11 C12 1.406(17) . ?
C11 H11 0.9300 . ?
C12 H12 0.9300 . ?
C13 C14 1.536(19) . ?
C13 H13A 0.9700 . ?
C13 H13B 0.9700 . ?
C14 C13 1.536(19) 2 ?
C14 H14A 0.9700 . ?
C14 H14B 0.9700 . ?
